data_1533026
loop_
_publ_author_name
'Quarez, E.'
'Mentre, O.'

_publ_section_title
;
 Electrosynthesis, structural transitions and characterization of the new
 10H-(Ba5 Ru3 Na2 O14)
;
_journal_name_full 'Solid State Sciences'
_journal_page_first 1105
_journal_page_last 1116
_journal_volume 5
_journal_year 2003
_chemical_formula_sum 'Ba5 Na2 O14 Ru3'
_chemical_name_systematic 'Ba5 Na2 (Ru2 O9) (Ru O5)'
_space_group_IT_number 20
_symmetry_space_group_name_Hall 'C 2c 2'
_symmetry_space_group_name_H-M 'C 2 2 21'
_cell_angle_alpha 90
_cell_angle_beta 90
_cell_angle_gamma 90
_cell_formula_units_Z 4
_cell_length_a 5.845
_cell_length_b 10.145
_cell_length_c 24.163
_cell_volume 1432.806
_citation_journal_id_ASTM SSSCFJ
_cod_data_source_file Quarez_SSSCFJ_2003_939.cif
_cod_data_source_block Ba5Na2O14Ru3
_cod_database_code 1533026

loop_
_symmetry_equiv_pos_as_xyz
x,y,z
-x,-y,z+1/2
x,-y,-z
-x,y,-z+1/2
x+1/2,y+1/2,z
-x+1/2,-y+1/2,z+1/2
x+1/2,-y+1/2,-z
-x+1/2,y+1/2,-z+1/2

loop_
_atom_site_label
_atom_site_type_symbol
_atom_site_fract_x
_atom_site_fract_y
_atom_site_fract_z
_atom_site_occupancy
_atom_site_U_iso_or_equiv
Ru1 Ru+5 0.9991 0.3234 0.19462 1 0.0
O4 O-2 0.78 0.242 0.153 1 0.0
Ba3 Ba+2 0 0.6563 0.25 1 0.0
O5 O-2 0.01 0.476 0.1522 1 0.0
O2 O-2 0.81 0.069 0.0544 1 0.0
O6 O-2 0.25 0.251 0.154 1 0.0
Ba1 Ba+2 0.0075 0.3247 0.05651 1 0.0
O3 O-2 0.297 0.043 0.017 0.5 0.0
Ba2 Ba+2 0.9983 0.9893 0.16238 1 0.0
Na1 Na+1 0.015 0.6582 0.0983 1 0.0
O8 O-2 0 0.172 0.25 1 0.0
O7 O-2 0.767 0.399 0.246 1 0.0
O1 O-2 0.001 0.834 0.0373 1 0.0
Ru2 Ru+6 0.005 0 0 1 0.0
